data_4066963
loop_
_publ_author_name
'Vicente, Jos\'e'
'Saura-Llamas, Isabel'
'Garc\'ia-L\'opez, Jos\'e-Antonio'
'Bautista, Delia'

_publ_section_title
;
 Eight-Membered Palladacycles Derived from the Insertion of Olefins into
 the Pd&#x2212;C Bond of Ortho-Palladated Pharmaceuticals Phenethylamine
 and Phentermine. Synthesis of Stable Heck-Type Intermediates Containing
 Accessible \b-Hydrogens and Its Use in the Synthesis of
 2-Styrylphenethylamines, Tetrahydroisoquinolines, and Eight-Membered
 Cyclic Amidines&#x2020;
;
_journal_issue 19
_journal_name_full Organometallics
_journal_page_first 4320
_journal_paper_doi 10.1021/om100738z
_journal_volume 29
_journal_year 2010
_chemical_formula_sum 'C20 H27 Cl N2 O Pd'
_chemical_formula_weight 453.29
_chemical_name_systematic
; 
 ? 
;
_space_group_IT_number 14
_symmetry_cell_setting monoclinic
_symmetry_space_group_name_Hall '-P 2ybc'
_symmetry_space_group_name_H-M 'P 1 21/c 1'
_atom_sites_solution_hydrogens geom
_atom_sites_solution_primary direct
_atom_sites_solution_secondary difmap
_audit_creation_method SHELXL-97
_cell_angle_alpha 90.00
_cell_angle_beta 90.535(2)
_cell_angle_gamma 90.00
_cell_formula_units_Z 8
_cell_length_a 8.2796(4)
_cell_length_b 17.1677(8)
_cell_length_c 27.9086(13)
_cell_measurement_reflns_used 5332
_cell_measurement_temperature 100(2)
_cell_measurement_theta_max 27.71
_cell_measurement_theta_min 2.37
_cell_volume 3966.8(3)
_computing_cell_refinement 'Bruker SAINT'
_computing_data_collection 'Bruker SMART'
_computing_data_reduction 'Bruker SAINT'
_computing_molecular_graphics 'Bruker SHELXTL'
_computing_publication_material 'Bruker SHELXTL'
_computing_structure_refinement 'SHELXL-97 (Sheldrick, 1997)'
_computing_structure_solution 'SHELXS-97 (Sheldrick, 1990)'
_diffrn_ambient_temperature 100(2)
_diffrn_detector_area_resol_mean 8.26
_diffrn_measured_fraction_theta_full 1.000
_diffrn_measured_fraction_theta_max 0.934
_diffrn_measurement_device_type 'Bruker SMART APEX CCD'
_diffrn_measurement_method \w-scan
_diffrn_radiation_monochromator graphite
_diffrn_radiation_source 'fine-focus sealed tube'
_diffrn_radiation_type MoK\a
_diffrn_radiation_wavelength 0.71073
_diffrn_reflns_av_R_equivalents 0.0457
_diffrn_reflns_av_sigmaI/netI 0.0390
_diffrn_reflns_limit_h_max 10
_diffrn_reflns_limit_h_min -10
_diffrn_reflns_limit_k_max 22
_diffrn_reflns_limit_k_min -21
_diffrn_reflns_limit_l_max 37
_diffrn_reflns_limit_l_min -36
_diffrn_reflns_number 45462
_diffrn_reflns_theta_full 26.00
_diffrn_reflns_theta_max 28.29
_diffrn_reflns_theta_min 1.88
_exptl_absorpt_coefficient_mu 1.080
_exptl_absorpt_correction_T_max 0.9380
_exptl_absorpt_correction_T_min 0.8049
_exptl_absorpt_correction_type multi-scan
_exptl_absorpt_process_details SADABS
_exptl_crystal_colour yellow
_exptl_crystal_density_diffrn 1.518
_exptl_crystal_density_method 'not measured'
_exptl_crystal_description neddle
_exptl_crystal_F_000 1856
_exptl_crystal_size_max 0.21
_exptl_crystal_size_mid 0.09
_exptl_crystal_size_min 0.06
_refine_diff_density_max 0.801
_refine_diff_density_min -0.632
_refine_diff_density_rms 0.102
_refine_ls_extinction_method none
_refine_ls_goodness_of_fit_ref 1.111
_refine_ls_hydrogen_treatment 'NH2 free, methyls rigid others riding'
_refine_ls_matrix_type full
_refine_ls_number_parameters 475
_refine_ls_number_reflns 9177
_refine_ls_number_restraints 2
_refine_ls_restrained_S_all 1.111
_refine_ls_R_factor_all 0.0461
_refine_ls_R_factor_gt 0.0381
_refine_ls_shift/su_max 0.004
_refine_ls_shift/su_mean 0.000
_refine_ls_structure_factor_coef Fsqd
_refine_ls_weighting_details 'calc w=1/[\s^2^(Fo^2^)+(0.0318P)^2^+3.5114P] where P=(Fo^2^+2Fc^2^)/3'
_refine_ls_weighting_scheme calc
_refine_ls_wR_factor_gt 0.0765
_refine_ls_wR_factor_ref 0.0795
_reflns_number_gt 8130
_reflns_number_total 9177
_reflns_threshold_expression >2sigma(I)
_cod_data_source_file om100738z_si_002.cif
_cod_data_source_block jae901s
_cod_original_sg_symbol_H-M 'P 2(1)/c'
_cod_database_code 4066963

loop_
_symmetry_equiv_pos_as_xyz
'x, y, z'
'-x, y+1/2, -z+1/2'
'-x, -y, -z'
'x, -y-1/2, z-1/2'

loop_
_atom_site_label
_atom_site_type_symbol
_atom_site_fract_x
_atom_site_fract_y
_atom_site_fract_z
_atom_site_U_iso_or_equiv
_atom_site_adp_type
_atom_site_occupancy
_atom_site_symmetry_multiplicity
_atom_site_calc_flag
_atom_site_refinement_flags
Pd1 Pd 0.22884(2) 0.320867(12) 0.255310(7) 0.01142(6) Uani 1 1 d .
Cl1 Cl 0.49058(8) 0.31214(4) 0.29170(2) 0.01784(15) Uani 1 1 d .
N1 N 0.2989(3) 0.40831(14) 0.20901(9) 0.0139(5) Uani 1 1 d D
H01A H 0.393(3) 0.3924(18) 0.1993(11) 0.014(8) Uiso 1 1 d D
H01B H 0.232(3) 0.4045(18) 0.1853(9) 0.011(8) Uiso 1 1 d D
N2 N 0.1664(3) 0.22701(14) 0.29588(8) 0.0141(5) Uani 1 1 d .
O1 O 0.0688(2) 0.34326(12) 0.14316(7) 0.0174(4) Uani 1 1 d .
O2 O 0.5631(2) 0.34696(12) 0.14652(7) 0.0181(4) Uani 1 1 d .
C1 C -0.0031(3) 0.32184(16) 0.22446(10) 0.0141(6) Uani 1 1 d .
H1 H -0.0705 0.2805 0.2397 0.017 Uiso 1 1 calc R
C2 C -0.0877(3) 0.39999(17) 0.22896(10) 0.0171(6) Uani 1 1 d .
H2A H -0.0560 0.4335 0.2017 0.021 Uiso 1 1 calc R
H2B H -0.2058 0.3917 0.2268 0.021 Uiso 1 1 calc R
C3 C -0.0488(3) 0.44202(16) 0.27533(10) 0.0149(6) Uani 1 1 d .
C4 C 0.0738(3) 0.49864(16) 0.27880(10) 0.0140(6) Uani 1 1 d .
C5 C 0.1071(3) 0.53172(17) 0.32349(11) 0.0173(6) Uani 1 1 d .
H5 H 0.1910 0.5693 0.3262 0.021 Uiso 1 1 calc R
C6 C 0.0218(3) 0.51146(18) 0.36406(11) 0.0198(6) Uani 1 1 d .
H6 H 0.0470 0.5347 0.3941 0.024 Uiso 1 1 calc R
C7 C -0.1006(4) 0.45702(18) 0.36021(11) 0.0198(6) Uani 1 1 d .
H7 H -0.1615 0.4432 0.3876 0.024 Uiso 1 1 calc R
C8 C -0.1343(3) 0.42269(17) 0.31643(11) 0.0169(6) Uani 1 1 d .
H8 H -0.2180 0.3849 0.3143 0.020 Uiso 1 1 calc R
C9 C 0.1604(3) 0.52999(17) 0.23522(10) 0.0166(6) Uani 1 1 d .
H9A H 0.1804 0.5862 0.2407 0.020 Uiso 1 1 calc R
H9B H 0.0852 0.5259 0.2076 0.020 Uiso 1 1 calc R
C10 C 0.3215(3) 0.49289(17) 0.22033(10) 0.0142(6) Uani 1 1 d .
C11 C 0.3760(4) 0.53305(18) 0.17420(11) 0.0200(6) Uani 1 1 d .
H11A H 0.4727 0.5070 0.1620 0.030 Uiso 1 1 calc R
H11B H 0.4009 0.5878 0.1809 0.030 Uiso 1 1 calc R
H11C H 0.2894 0.5300 0.1501 0.030 Uiso 1 1 calc R
C12 C 0.4491(3) 0.50104(17) 0.25963(10) 0.0167(6) Uani 1 1 d .
H12A H 0.4109 0.4759 0.2889 0.025 Uiso 1 1 calc R
H12B H 0.4692 0.5564 0.2659 0.025 Uiso 1 1 calc R
H12C H 0.5495 0.4761 0.2493 0.025 Uiso 1 1 calc R
C13 C 0.0436(3) 0.29676(17) 0.17658(10) 0.0154(6) Uani 1 1 d .
C14 C 0.0686(4) 0.21091(18) 0.16795(11) 0.0217(7) Uani 1 1 d .
H14A H -0.0086 0.1927 0.1436 0.033 Uiso 1 1 calc R
H14B H 0.0516 0.1823 0.1979 0.033 Uiso 1 1 calc R
H14C H 0.1789 0.2020 0.1568 0.033 Uiso 1 1 calc R
C22 C 0.2396(3) 0.15836(17) 0.28756(11) 0.0184(6) Uani 1 1 d .
H22 H 0.3087 0.1540 0.2607 0.022 Uiso 1 1 calc R
C23 C 0.2182(3) 0.09418(17) 0.31640(11) 0.0180(6) Uani 1 1 d .
H23 H 0.2700 0.0465 0.3087 0.022 Uiso 1 1 calc R
C24 C 0.1212(3) 0.09875(17) 0.35683(10) 0.0174(6) Uani 1 1 d .
C25 C 0.0452(4) 0.16973(18) 0.36453(10) 0.0198(6) Uani 1 1 d .
H25 H -0.0241 0.1757 0.3912 0.024 Uiso 1 1 calc R
C26 C 0.0690(3) 0.23155(18) 0.33402(10) 0.0176(6) Uani 1 1 d .
H26 H 0.0146 0.2792 0.3401 0.021 Uiso 1 1 calc R
C27 C 0.1005(4) 0.03038(19) 0.38976(11) 0.0257(7) Uani 1 1 d .
H27A H 0.0332 0.0456 0.4169 0.039 Uiso 1 1 calc R
H27B H 0.2065 0.0133 0.4016 0.039 Uiso 1 1 calc R
H27C H 0.0482 -0.0124 0.3723 0.039 Uiso 1 1 calc R
Pd2 Pd 0.42587(2) 0.209158(12) 0.067513(7) 0.01159(6) Uani 1 1 d .
Cl2 Cl 0.16713(8) 0.15566(4) 0.04710(3) 0.01700(14) Uani 1 1 d .
N3 N 0.3371(3) 0.32122(14) 0.06782(9) 0.0146(5) Uani 1 1 d D
H03A H 0.401(3) 0.3472(16) 0.0861(10) 0.007(7) Uiso 1 1 d D
H03B H 0.248(3) 0.317(2) 0.0829(12) 0.030(10) Uiso 1 1 d D
N4 N 0.5129(3) 0.09831(14) 0.06980(8) 0.0141(5) Uani 1 1 d .
C31 C 0.6515(3) 0.25009(17) 0.09171(10) 0.0148(6) Uani 1 1 d .
H31 H 0.7267 0.2050 0.0960 0.018 Uiso 1 1 calc R
C32 C 0.7303(3) 0.31074(17) 0.05911(10) 0.0168(6) Uani 1 1 d .
H32A H 0.6870 0.3629 0.0670 0.020 Uiso 1 1 calc R
H32B H 0.8481 0.3115 0.0656 0.020 Uiso 1 1 calc R
C33 C 0.7015(3) 0.29486(17) 0.00664(10) 0.0152(6) Uani 1 1 d .
C34 C 0.5788(3) 0.33211(17) -0.01975(10) 0.0161(6) Uani 1 1 d .
C35 C 0.5588(4) 0.31291(19) -0.06823(11) 0.0207(6) Uani 1 1 d .
H35 H 0.4775 0.3387 -0.0865 0.025 Uiso 1 1 calc R
C36 C 0.6541(4) 0.2576(2) -0.09029(11) 0.0253(7) Uani 1 1 d .
H36 H 0.6371 0.2448 -0.1231 0.030 Uiso 1 1 calc R
C37 C 0.7750(4) 0.22091(18) -0.06389(11) 0.0213(7) Uani 1 1 d .
H37 H 0.8411 0.1827 -0.0786 0.026 Uiso 1 1 calc R
C38 C 0.7992(3) 0.23992(17) -0.01625(11) 0.0188(6) Uani 1 1 d .
H38 H 0.8837 0.2153 0.0013 0.023 Uiso 1 1 calc R
C39 C 0.4724(3) 0.39471(16) 0.00145(11) 0.0173(6) Uani 1 1 d .
H39A H 0.4486 0.4332 -0.0241 0.021 Uiso 1 1 calc R
H39B H 0.5361 0.4220 0.0265 0.021 Uiso 1 1 calc R
C40 C 0.3102(3) 0.37006(16) 0.02372(10) 0.0145(6) Uani 1 1 d .
C41 C 0.2069(4) 0.32506(18) -0.01174(11) 0.0190(6) Uani 1 1 d .
H41A H 0.2608 0.2760 -0.0199 0.028 Uiso 1 1 calc R
H41B H 0.1912 0.3562 -0.0409 0.028 Uiso 1 1 calc R
H41C H 0.1017 0.3138 0.0025 0.028 Uiso 1 1 calc R
C42 C 0.2203(4) 0.44444(17) 0.03906(11) 0.0217(7) Uani 1 1 d .
H42A H 0.1170 0.4302 0.0535 0.032 Uiso 1 1 calc R
H42B H 0.2006 0.4774 0.0109 0.032 Uiso 1 1 calc R
H42C H 0.2863 0.4730 0.0625 0.032 Uiso 1 1 calc R
C43 C 0.6001(3) 0.27772(17) 0.13870(10) 0.0156(6) Uani 1 1 d .
C44 C 0.5873(4) 0.21942(18) 0.17893(11) 0.0217(7) Uani 1 1 d .
H44A H 0.6823 0.2237 0.1999 0.033 Uiso 1 1 calc R
H44B H 0.5815 0.1667 0.1656 0.033 Uiso 1 1 calc R
H44C H 0.4896 0.2300 0.1974 0.033 Uiso 1 1 calc R
C52 C 0.4584(3) 0.04729(17) 0.10253(10) 0.0167(6) Uani 1 1 d .
H52 H 0.3763 0.0635 0.1239 0.020 Uiso 1 1 calc R
C53 C 0.5174(3) -0.02752(17) 0.10618(10) 0.0173(6) Uani 1 1 d .
H53 H 0.4772 -0.0615 0.1302 0.021 Uiso 1 1 calc R
C54 C 0.6355(4) -0.05355(17) 0.07490(10) 0.0172(6) Uani 1 1 d .
C55 C 0.6864(4) -0.00178(17) 0.03993(11) 0.0189(6) Uani 1 1 d .
H55 H 0.7637 -0.0177 0.0170 0.023 Uiso 1 1 calc R
C56 C 0.6246(3) 0.07265(17) 0.03864(10) 0.0166(6) Uani 1 1 d .
H56 H 0.6622 0.1075 0.0148 0.020 Uiso 1 1 calc R
C57 C 0.7067(4) -0.13364(18) 0.07951(12) 0.0278(7) Uani 1 1 d .
H57A H 0.6430 -0.1704 0.0602 0.042 Uiso 1 1 calc R
H57B H 0.7052 -0.1498 0.1132 0.042 Uiso 1 1 calc R
H57C H 0.8183 -0.1330 0.0682 0.042 Uiso 1 1 calc R

loop_
_atom_site_aniso_label
_atom_site_aniso_U_11
_atom_site_aniso_U_22
_atom_site_aniso_U_33
_atom_site_aniso_U_23
_atom_site_aniso_U_13
_atom_site_aniso_U_12
Pd1 0.01151(10) 0.01161(11) 0.01113(11) 0.00035(8) -0.00061(8) -0.00045(8)
Cl1 0.0161(3) 0.0210(4) 0.0163(3) 0.0018(3) -0.0054(3) -0.0011(3)
N1 0.0136(12) 0.0154(13) 0.0126(12) -0.0009(10) -0.0001(10) 0.0003(10)
N2 0.0133(11) 0.0152(12) 0.0139(12) 0.0007(9) -0.0006(9) -0.0013(9)
O1 0.0185(10) 0.0190(11) 0.0146(10) 0.0011(8) -0.0035(8) -0.0027(8)
O2 0.0188(10) 0.0186(11) 0.0168(11) -0.0031(8) -0.0016(8) 0.0021(9)
C1 0.0132(13) 0.0115(14) 0.0175(14) -0.0007(11) -0.0021(11) -0.0027(11)
C2 0.0125(13) 0.0182(15) 0.0207(15) -0.0012(12) -0.0018(11) 0.0033(11)
C3 0.0119(13) 0.0129(14) 0.0198(15) 0.0010(11) -0.0012(11) 0.0047(11)
C4 0.0122(13) 0.0110(14) 0.0189(15) 0.0019(11) 0.0015(11) 0.0040(11)
C5 0.0149(14) 0.0128(14) 0.0242(16) -0.0036(12) 0.0019(12) 0.0020(11)
C6 0.0219(15) 0.0206(16) 0.0170(15) -0.0037(12) -0.0026(12) 0.0072(13)
C7 0.0190(15) 0.0214(16) 0.0192(15) 0.0037(12) 0.0059(12) 0.0064(12)
C8 0.0112(13) 0.0147(14) 0.0248(16) 0.0010(12) 0.0029(11) 0.0004(11)
C9 0.0167(14) 0.0125(14) 0.0206(15) 0.0030(11) -0.0003(11) 0.0007(11)
C10 0.0146(13) 0.0148(14) 0.0134(14) 0.0022(11) -0.0012(11) -0.0001(11)
C11 0.0201(15) 0.0205(16) 0.0193(15) 0.0048(12) 0.0011(12) -0.0025(12)
C12 0.0143(13) 0.0173(15) 0.0186(15) -0.0037(12) -0.0006(11) -0.0017(11)
C13 0.0111(13) 0.0181(15) 0.0170(15) -0.0038(12) -0.0046(11) -0.0025(11)
C14 0.0294(17) 0.0196(16) 0.0162(15) -0.0048(12) 0.0009(13) -0.0034(13)
C22 0.0165(14) 0.0165(15) 0.0222(16) -0.0024(12) 0.0059(12) 0.0014(12)
C23 0.0159(14) 0.0127(14) 0.0254(16) -0.0005(12) -0.0005(12) -0.0005(11)
C24 0.0188(14) 0.0167(15) 0.0164(15) 0.0009(12) -0.0087(11) -0.0075(12)
C25 0.0218(15) 0.0249(17) 0.0126(14) -0.0023(12) 0.0018(12) -0.0042(13)
C26 0.0197(14) 0.0168(15) 0.0164(15) -0.0027(12) 0.0021(11) 0.0026(12)
C27 0.0380(19) 0.0192(16) 0.0199(16) 0.0027(13) -0.0017(14) -0.0081(14)
Pd2 0.01251(10) 0.01049(11) 0.01175(11) 0.00065(8) -0.00030(8) 0.00062(8)
Cl2 0.0161(3) 0.0164(3) 0.0184(3) 0.0007(3) -0.0016(3) -0.0020(3)
N3 0.0137(12) 0.0155(13) 0.0145(12) -0.0010(10) -0.0015(10) 0.0014(10)
N4 0.0145(11) 0.0124(12) 0.0155(12) 0.0005(9) -0.0017(9) -0.0001(9)
C31 0.0129(13) 0.0164(15) 0.0151(14) -0.0006(11) -0.0028(11) 0.0002(11)
C32 0.0163(14) 0.0171(15) 0.0168(15) -0.0025(12) -0.0002(11) -0.0036(11)
C33 0.0152(13) 0.0144(14) 0.0161(14) 0.0010(11) 0.0017(11) -0.0038(11)
C34 0.0173(14) 0.0138(14) 0.0172(15) -0.0011(11) 0.0034(11) -0.0056(11)
C35 0.0192(15) 0.0268(17) 0.0160(15) 0.0017(13) 0.0007(12) -0.0042(13)
C36 0.0266(16) 0.0330(19) 0.0163(16) -0.0063(14) 0.0046(13) -0.0100(14)
C37 0.0212(15) 0.0189(16) 0.0239(16) -0.0068(13) 0.0093(12) -0.0054(12)
C38 0.0168(14) 0.0170(15) 0.0227(16) 0.0004(12) 0.0045(12) -0.0052(12)
C39 0.0200(14) 0.0112(14) 0.0208(15) 0.0032(12) 0.0012(12) -0.0033(11)
C40 0.0152(13) 0.0131(14) 0.0151(14) 0.0046(11) -0.0001(11) 0.0031(11)
C41 0.0197(15) 0.0181(15) 0.0190(15) 0.0055(12) -0.0035(12) -0.0002(12)
C42 0.0244(16) 0.0143(15) 0.0263(17) -0.0002(13) 0.0040(13) 0.0054(12)
C43 0.0140(13) 0.0172(15) 0.0155(14) -0.0012(11) -0.0044(11) -0.0012(11)
C44 0.0294(17) 0.0208(17) 0.0149(15) 0.0011(12) -0.0007(12) 0.0016(13)
C52 0.0154(14) 0.0178(15) 0.0168(15) 0.0011(12) 0.0015(11) -0.0006(11)
C53 0.0205(14) 0.0158(15) 0.0155(15) 0.0033(12) -0.0014(11) -0.0037(12)
C54 0.0203(14) 0.0143(15) 0.0169(15) -0.0030(11) -0.0038(11) -0.0002(12)
C55 0.0228(15) 0.0164(15) 0.0175(15) -0.0036(12) 0.0027(12) 0.0014(12)
C56 0.0207(14) 0.0162(15) 0.0131(14) 0.0011(11) 0.0016(11) -0.0023(12)
C57 0.0372(19) 0.0155(16) 0.0308(19) 0.0019(14) 0.0046(15) 0.0069(14)

loop_
_atom_type_symbol
_atom_type_description
_atom_type_scat_dispersion_real
_atom_type_scat_dispersion_imag
_atom_type_scat_source
C C 0.0033 0.0016 'International Tables Vol C Tables 4.2.6.8 and 6.1.1.4'
H H 0.0000 0.0000 'International Tables Vol C Tables 4.2.6.8 and 6.1.1.4'
N N 0.0061 0.0033 'International Tables Vol C Tables 4.2.6.8 and 6.1.1.4'
O O 0.0106 0.0060 'International Tables Vol C Tables 4.2.6.8 and 6.1.1.4'
Cl Cl 0.1484 0.1585 'International Tables Vol C Tables 4.2.6.8 and 6.1.1.4'
Pd Pd -0.9988 1.0072 'International Tables Vol C Tables 4.2.6.8 and 6.1.1.4'

loop_
_geom_angle_atom_site_label_1
_geom_angle_atom_site_label_2
_geom_angle_atom_site_label_3
_geom_angle
N2 Pd1 N1 174.34(9)
N2 Pd1 C1 89.91(10)
N1 Pd1 C1 89.94(10)
N2 Pd1 Cl1 87.02(7)
N1 Pd1 Cl1 93.01(7)
C1 Pd1 Cl1 176.72(8)
C10 N1 Pd1 127.41(18)
C26 N2 C22 117.5(3)
C26 N2 Pd1 123.4(2)
C22 N2 Pd1 118.66(19)
C13 C1 C2 117.5(2)
C13 C1 Pd1 97.14(17)
C2 C1 Pd1 113.20(18)
C3 C2 C1 113.4(2)
C8 C3 C4 118.7(3)
C8 C3 C2 119.0(3)
C4 C3 C2 122.4(3)
C5 C4 C3 118.6(3)
C5 C4 C9 118.8(3)
C3 C4 C9 122.4(3)
C6 C5 C4 122.0(3)
C7 C6 C5 119.1(3)
C6 C7 C8 119.9(3)
C7 C8 C3 121.7(3)
C4 C9 C10 119.2(2)
N1 C10 C12 109.0(2)
N1 C10 C11 107.2(2)
C12 C10 C11 110.8(2)
N1 C10 C9 110.6(2)
C12 C10 C9 111.4(2)
C11 C10 C9 107.7(2)
O1 C13 C1 122.9(3)
O1 C13 C14 118.8(3)
C1 C13 C14 118.2(3)
N2 C22 C23 122.7(3)
C22 C23 C24 120.4(3)
C25 C24 C23 116.1(3)
C25 C24 C27 122.5(3)
C23 C24 C27 121.4(3)
C26 C25 C24 120.9(3)
N2 C26 C25 122.4(3)
N4 Pd2 N3 177.96(9)
N4 Pd2 C31 89.37(10)
N3 Pd2 C31 90.15(10)
N4 Pd2 Cl2 87.97(7)
N3 Pd2 Cl2 92.33(7)
C31 Pd2 Cl2 174.44(8)
C40 N3 Pd2 124.57(18)
C52 N4 C56 117.4(2)
C52 N4 Pd2 120.58(19)
C56 N4 Pd2 121.97(19)
C43 C31 C32 116.2(2)
C43 C31 Pd2 97.53(17)
C32 C31 Pd2 114.74(18)
C33 C32 C31 112.9(2)
C38 C33 C34 119.1(3)
C38 C33 C32 118.6(3)
C34 C33 C32 122.3(3)
C35 C34 C33 118.5(3)
C35 C34 C39 118.7(3)
C33 C34 C39 122.7(3)
C36 C35 C34 121.9(3)
C35 C36 C37 119.1(3)
C38 C37 C36 120.1(3)
C37 C38 C33 121.2(3)
C34 C39 C40 118.3(2)
N3 C40 C41 109.2(2)
N3 C40 C42 107.6(2)
C41 C40 C42 109.5(2)
N3 C40 C39 111.1(2)
C41 C40 C39 111.4(2)
C42 C40 C39 108.0(2)
O2 C43 C31 122.7(3)
O2 C43 C44 118.9(3)
C31 C43 C44 118.4(3)
N4 C52 C53 122.4(3)
C52 C53 C54 120.3(3)
C55 C54 C53 117.1(3)
C55 C54 C57 121.7(3)
C53 C54 C57 121.2(3)
C56 C55 C54 119.8(3)
N4 C56 C55 122.9(3)

loop_
_geom_bond_atom_site_label_1
_geom_bond_atom_site_label_2
_geom_bond_distance
Pd1 N2 2.039(2)
Pd1 N1 2.067(2)
Pd1 C1 2.097(3)
Pd1 Cl1 2.3894(7)
N1 C10 1.497(4)
N2 C26 1.344(4)
N2 C22 1.346(4)
O1 C13 1.247(3)
O2 C43 1.247(3)
C1 C13 1.459(4)
C1 C2 1.519(4)
C2 C3 1.514(4)
C3 C8 1.394(4)
C3 C4 1.408(4)
C4 C5 1.396(4)
C4 C9 1.517(4)
C5 C6 1.385(4)
C6 C7 1.382(4)
C7 C8 1.383(4)
C9 C10 1.538(4)
C10 C12 1.523(4)
C10 C11 1.532(4)
C13 C14 1.508(4)
C22 C23 1.377(4)
C23 C24 1.393(4)
C24 C25 1.389(4)
C24 C27 1.502(4)
C25 C26 1.376(4)
Pd2 N4 2.036(2)
Pd2 N3 2.060(2)
Pd2 C31 2.102(3)
Pd2 Cl2 2.3947(7)
N3 C40 1.504(4)
N4 C52 1.346(4)
N4 C56 1.349(4)
C31 C43 1.462(4)
C31 C32 1.532(4)
C32 C33 1.506(4)
C33 C38 1.400(4)
C33 C34 1.404(4)
C34 C35 1.401(4)
C34 C39 1.513(4)
C35 C36 1.383(4)
C36 C37 1.388(5)
C37 C38 1.382(4)
C39 C40 1.544(4)
C40 C41 1.514(4)
C40 C42 1.541(4)
C43 C44 1.509(4)
C52 C53 1.377(4)
C53 C54 1.391(4)
C54 C55 1.389(4)
C54 C57 1.501(4)
C55 C56 1.377(4)

loop_
_geom_hbond_atom_site_label_D
_geom_hbond_atom_site_label_H
_geom_hbond_atom_site_label_A
_geom_hbond_distance_DH
_geom_hbond_distance_HA
_geom_hbond_distance_DA
_geom_hbond_angle_DHA
_geom_hbond_site_symmetry_A
N1 H01A O2 0.87(2) 2.19(2) 3.001(3) 155(3) .
N1 H01B O1 0.86(2) 2.07(2) 2.862(3) 152(3) .
N3 H03A O2 0.86(2) 2.15(3) 2.906(3) 148(3) .
N3 H03B O1 0.86(2) 2.29(3) 3.096(3) 156(3) .
C8 H8 Cl1 0.95 2.78 3.699(3) 161.8 1_455
C36 H36 Cl1 0.95 2.83 3.746(3) 161.1 4_565
